data_4122161
loop_
_publ_author_name
'McAtee, Jesse R.'
'Yap, Glenn P. A.'
'Watson, Donald A.'

_publ_section_title
;
 Rational design of a second generation catalyst for preparation of
 allylsilanes using the silyl-heck reaction.
;
_journal_issue 28
_journal_name_full 'Journal of the American Chemical Society'
_journal_page_first 10166
_journal_page_last 10172
_journal_paper_doi 10.1021/ja505446y
_journal_volume 136
_journal_year 2014
_chemical_formula_sum 'C34 H55 O2 P'
_chemical_formula_weight 526.75
_chemical_name_systematic
; 
 ? 
;
_space_group_IT_number 14
_symmetry_cell_setting monoclinic
_symmetry_space_group_name_Hall '-P 2yn'
_symmetry_space_group_name_H-M 'P 1 21/n 1'
_atom_sites_solution_hydrogens geom
_atom_sites_solution_primary direct
_atom_sites_solution_secondary difmap
_audit_creation_method SHELXL-97
_cell_angle_alpha 90.00
_cell_angle_beta 114.9690(10)
_cell_angle_gamma 90.00
_cell_formula_units_Z 4
_cell_length_a 16.8064(13)
_cell_length_b 11.5731(9)
_cell_length_c 18.9790(15)
_cell_measurement_reflns_used 9908
_cell_measurement_temperature 200(2)
_cell_measurement_theta_max 27.45
_cell_measurement_theta_min 2.21
_cell_volume 3346.4(5)
_computing_cell_refinement 'Bruker SAINT'
_computing_data_collection 'Bruker APEX2'
_computing_data_reduction 'Bruker SAINT'
_computing_molecular_graphics 'Bruker SHELXTL'
_computing_publication_material 'Bruker SHELXTL'
_computing_structure_refinement 'SHELXL-97 (Sheldrick, 2008)'
_computing_structure_solution 'SHELXS-97 (Sheldrick, 2008)'
_diffrn_ambient_temperature 200(2)
_diffrn_detector_area_resol_mean 8.33
_diffrn_measured_fraction_theta_full 1.000
_diffrn_measured_fraction_theta_max 0.999
_diffrn_measurement_device_type 'Bruker APEX-II CCD'
_diffrn_measurement_method '\f and \w scans'
_diffrn_radiation_monochromator graphite
_diffrn_radiation_source 'fine-focus sealed tube'
_diffrn_radiation_type MoK\a
_diffrn_radiation_wavelength 0.71073
_diffrn_reflns_av_R_equivalents 0.0268
_diffrn_reflns_av_sigmaI/netI 0.0211
_diffrn_reflns_limit_h_max 21
_diffrn_reflns_limit_h_min -21
_diffrn_reflns_limit_k_max 14
_diffrn_reflns_limit_k_min -14
_diffrn_reflns_limit_l_max 24
_diffrn_reflns_limit_l_min -24
_diffrn_reflns_number 36214
_diffrn_reflns_theta_full 25.00
_diffrn_reflns_theta_max 27.46
_diffrn_reflns_theta_min 2.12
_exptl_absorpt_coefficient_mu 0.108
_exptl_absorpt_correction_T_max 0.9682
_exptl_absorpt_correction_T_min 0.9595
_exptl_absorpt_correction_type multi-scan
_exptl_absorpt_process_details 'APEX2 (Bruker, 2007)'
_exptl_crystal_colour colourless
_exptl_crystal_density_diffrn 1.046
_exptl_crystal_density_method 'not measured'
_exptl_crystal_description block
_exptl_crystal_F_000 1160
_exptl_crystal_size_max 0.39
_exptl_crystal_size_mid 0.35
_exptl_crystal_size_min 0.30
_refine_diff_density_max 0.375
_refine_diff_density_min -0.334
_refine_diff_density_rms 0.041
_refine_ls_extinction_method none
_refine_ls_goodness_of_fit_ref 1.011
_refine_ls_hydrogen_treatment constr
_refine_ls_matrix_type full
_refine_ls_number_parameters 365
_refine_ls_number_reflns 7643
_refine_ls_number_restraints 60
_refine_ls_restrained_S_all 1.056
_refine_ls_R_factor_all 0.0522
_refine_ls_R_factor_gt 0.0466
_refine_ls_shift/su_max 0.001
_refine_ls_shift/su_mean 0.000
_refine_ls_structure_factor_coef Fsqd
_refine_ls_weighting_details 'calc w=1/[\s^2^(Fo^2^)+(0.0637P)^2^+1.3683P] where P=(Fo^2^+2Fc^2^)/3'
_refine_ls_weighting_scheme calc
_refine_ls_wR_factor_gt 0.1225
_refine_ls_wR_factor_ref 0.1283
_reflns_number_gt 6804
_reflns_number_total 7643
_reflns_threshold_expression >2sigma(I)
_cod_data_source_file ja505446y_si_003.cif
_cod_data_source_block donw023
_cod_depositor_comments
;
The following automatic conversions were performed:

'_symmetry_cell_setting' value 'Monoclinic' changed to 'monoclinic'
according to
/usr/data/users/saulius/crontab/automatic-downloads/rss-feeds/ACS/lib/dictionaries/cif_core.dic
dictionary named 'cif_core.dic' version 2.4.2 from 2011-04-26.

Automatic conversion script
Id: cif_fix_values 2281 2013-09-26 08:29:07Z andrius 

 Adding full bibliography for 4122159--4122167.cif.
;
_cod_original_sg_symbol_H-M P2(1)/n
_cod_database_code 4122161

loop_
_symmetry_equiv_pos_as_xyz
'x, y, z'
'-x+1/2, y+1/2, -z+1/2'
'-x, -y, -z'
'x-1/2, -y-1/2, z-1/2'

loop_
_atom_site_label
_atom_site_type_symbol
_atom_site_fract_x
_atom_site_fract_y
_atom_site_fract_z
_atom_site_U_iso_or_equiv
_atom_site_adp_type
_atom_site_occupancy
_atom_site_symmetry_multiplicity
_atom_site_calc_flag
_atom_site_refinement_flags
_atom_site_disorder_assembly
_atom_site_disorder_group
P1 P 0.31193(2) 0.53478(3) 1.088295(19) 0.02776(10) Uani 1 1 d . . .
O1 O 0.00808(7) 0.21917(9) 1.03221(6) 0.0361(2) Uani 1 1 d . . .
O2 O 0.21868(8) 0.91996(10) 0.85558(7) 0.0450(3) Uani 1 1 d . . .
C1 C 0.39780(9) 0.44152(13) 1.07655(9) 0.0352(3) Uani 1 1 d . . .
C2 C 0.36958(11) 0.37808(15) 0.99938(10) 0.0436(4) Uani 1 1 d . . .
H2A H 0.3582 0.4343 0.9576 0.065 Uiso 1 1 calc R . .
H2B H 0.3160 0.3339 0.9889 0.065 Uiso 1 1 calc R . .
H2C H 0.4164 0.3253 1.0020 0.065 Uiso 1 1 calc R . .
C3 C 0.47518(11) 0.52227(18) 1.08946(12) 0.0524(5) Uani 1 1 d . . .
H3A H 0.5250 0.4767 1.0910 0.079 Uiso 1 1 calc R . .
H3B H 0.4921 0.5634 1.1388 0.079 Uiso 1 1 calc R . .
H3C H 0.4578 0.5783 1.0468 0.079 Uiso 1 1 calc R . .
C4 C 0.42663(13) 0.35245(18) 1.14264(12) 0.0557(5) Uani 1 1 d . . .
H4A H 0.3770 0.3022 1.1359 0.084 Uiso 1 1 calc R . .
H4B H 0.4466 0.3926 1.1926 0.084 Uiso 1 1 calc R . .
H4C H 0.4747 0.3056 1.1416 0.084 Uiso 1 1 calc R . .
C5 C 0.21397(9) 0.37742(12) 1.12493(8) 0.0287(3) Uani 1 1 d . . .
H5 H 0.2587 0.3904 1.1756 0.034 Uiso 1 1 calc R . .
C6 C 0.14691(9) 0.29980(12) 1.11588(8) 0.0285(3) Uani 1 1 d . . .
C7 C 0.07987(9) 0.28595(11) 1.04020(8) 0.0281(3) Uani 1 1 d . . .
C8 C 0.08569(9) 0.33481(11) 0.97463(8) 0.0284(3) Uani 1 1 d . . .
C9 C 0.15415(9) 0.41284(12) 0.98857(8) 0.0289(3) Uani 1 1 d . . .
H9 H 0.1570 0.4512 0.9455 0.035 Uiso 1 1 calc R . .
C10 C 0.21809(9) 0.43697(11) 1.06235(8) 0.0267(3) Uani 1 1 d . . .
C11 C 0.14965(10) 0.22992(13) 1.18628(8) 0.0340(3) Uani 1 1 d . . .
C12 C 0.23466(12) 0.25339(19) 1.25925(10) 0.0549(5) Uani 1 1 d . . .
H12A H 0.2372 0.3352 1.2734 0.082 Uiso 1 1 calc R . .
H12B H 0.2854 0.2343 1.2486 0.082 Uiso 1 1 calc R . .
H12C H 0.2356 0.2057 1.3023 0.082 Uiso 1 1 calc R . .
C13 C 0.14682(16) 0.10038(16) 1.16892(12) 0.0582(5) Uani 1 1 d . . .
H13A H 0.1471 0.0566 1.2132 0.087 Uiso 1 1 calc R . .
H13B H 0.1983 0.0791 1.1600 0.087 Uiso 1 1 calc R . .
H13C H 0.0933 0.0825 1.1224 0.087 Uiso 1 1 calc R . .
C14 C 0.07407(12) 0.26102(17) 1.20762(10) 0.0479(4) Uani 1 1 d . . .
H14A H 0.0182 0.2398 1.1647 0.072 Uiso 1 1 calc R . .
H14B H 0.0748 0.3443 1.2172 0.072 Uiso 1 1 calc R . .
H14C H 0.0808 0.2189 1.2546 0.072 Uiso 1 1 calc R . .
C15 C -0.06917(10) 0.28462(17) 1.01901(11) 0.0483(4) Uani 1 1 d . . .
H15A H -0.0545 0.3465 1.0577 0.072 Uiso 1 1 calc R . .
H15B H -0.1135 0.2338 1.0234 0.072 Uiso 1 1 calc R . .
H15C H -0.0924 0.3184 0.9668 0.072 Uiso 1 1 calc R . .
C16 C 0.02548(10) 0.30657(13) 0.88871(8) 0.0368(3) Uani 1 1 d . . .
C17 C -0.02304(12) 0.19067(15) 0.87630(10) 0.0465(4) Uani 1 1 d . . .
H17A H -0.0692 0.1966 0.8949 0.070 Uiso 1 1 calc R . .
H17B H 0.0186 0.1300 0.9053 0.070 Uiso 1 1 calc R . .
H17C H -0.0495 0.1715 0.8208 0.070 Uiso 1 1 calc R . .
C18 C -0.03916(14) 0.40537(17) 0.85203(11) 0.0615(6) Uani 1 1 d . . .
H18A H -0.0742 0.3890 0.7968 0.092 Uiso 1 1 calc R . .
H18B H -0.0067 0.4776 0.8575 0.092 Uiso 1 1 calc R . .
H18C H -0.0781 0.4128 0.8783 0.092 Uiso 1 1 calc R . .
C19 C 0.08394(14) 0.2934(2) 0.84407(11) 0.0589(5) Uani 1 1 d . . .
H19A H 0.0480 0.2668 0.7910 0.088 Uiso 1 1 calc R . .
H19B H 0.1305 0.2370 0.8708 0.088 Uiso 1 1 calc R . .
H19C H 0.1103 0.3682 0.8422 0.088 Uiso 1 1 calc R . .
C20 C 0.25267(9) 0.62389(12) 0.93047(8) 0.0297(3) Uani 1 1 d . . .
H20 H 0.2430 0.5467 0.9117 0.036 Uiso 1 1 calc R . .
C21 C 0.23527(9) 0.71407(12) 0.87700(8) 0.0303(3) Uani 1 1 d . A .
C22 C 0.24640(10) 0.82720(12) 0.90679(8) 0.0329(3) Uani 1 1 d . . .
C23 C 0.28713(10) 0.85046(12) 0.98697(9) 0.0346(3) Uani 1 1 d . B .
C24 C 0.30307(9) 0.75582(12) 1.03679(8) 0.0313(3) Uani 1 1 d . . .
H24 H 0.3283 0.7693 1.0913 0.038 Uiso 1 1 calc R . .
C25 C 0.28364(9) 0.64245(11) 1.01024(8) 0.0278(3) Uani 1 1 d . . .
C26 C 0.21242(11) 0.68382(14) 0.79100(9) 0.0380(3) Uani 1 1 d D . .
C27 C 0.2735(4) 0.5891(4) 0.7906(3) 0.0689(11) Uani 0.472(2) 1 d PD A 1
H27A H 0.2714 0.5256 0.8240 0.103 Uiso 0.472(2) 1 calc PR A 1
H27B H 0.3335 0.6193 0.8102 0.103 Uiso 0.472(2) 1 calc PR A 1
H27C H 0.2554 0.5607 0.7374 0.103 Uiso 0.472(2) 1 calc PR A 1
C28 C 0.1171(3) 0.6347(5) 0.7541(2) 0.0634(8) Uani 0.472(2) 1 d PD A 1
H28A H 0.1121 0.5717 0.7864 0.095 Uiso 0.472(2) 1 calc PR A 1
H28B H 0.1038 0.6055 0.7018 0.095 Uiso 0.472(2) 1 calc PR A 1
H28C H 0.0756 0.6962 0.7507 0.095 Uiso 0.472(2) 1 calc PR A 1
C29 C 0.2175(3) 0.7813(4) 0.7394(3) 0.0600(7) Uani 0.472(2) 1 d PD A 1
H29A H 0.1766 0.8428 0.7376 0.090 Uiso 0.472(2) 1 calc PR A 1
H29B H 0.2018 0.7518 0.6868 0.090 Uiso 0.472(2) 1 calc PR A 1
H29C H 0.2774 0.8121 0.7606 0.090 Uiso 0.472(2) 1 calc PR A 1
C27' C 0.2129(4) 0.5536(4) 0.7764(2) 0.0689(11) Uani 0.528(2) 1 d PD A 2
H27D H 0.2675 0.5198 0.8147 0.103 Uiso 0.528(2) 1 calc PR A 2
H27E H 0.2088 0.5403 0.7240 0.103 Uiso 0.528(2) 1 calc PR A 2
H27F H 0.1627 0.5174 0.7813 0.103 Uiso 0.528(2) 1 calc PR A 2
C28' C 0.1287(3) 0.7378(4) 0.7317(2) 0.0634(8) Uani 0.528(2) 1 d PD A 2
H28D H 0.1284 0.8206 0.7424 0.095 Uiso 0.528(2) 1 calc PR A 2
H28E H 0.0779 0.7008 0.7350 0.095 Uiso 0.528(2) 1 calc PR A 2
H28F H 0.1257 0.7269 0.6795 0.095 Uiso 0.528(2) 1 calc PR A 2
C29' C 0.2895(3) 0.7335(4) 0.7735(2) 0.0600(7) Uani 0.528(2) 1 d PD A 2
H29D H 0.3455 0.7020 0.8110 0.090 Uiso 0.528(2) 1 calc PR A 2
H29E H 0.2904 0.8179 0.7777 0.090 Uiso 0.528(2) 1 calc PR A 2
H29F H 0.2804 0.7115 0.7208 0.090 Uiso 0.528(2) 1 calc PR A 2
C30 C 0.12932(14) 0.94916(18) 0.83279(13) 0.0628(5) Uani 1 1 d . . .
H30A H 0.0920 0.8854 0.8028 0.094 Uiso 1 1 calc R . .
H30B H 0.1152 1.0191 0.8007 0.094 Uiso 1 1 calc R . .
H30C H 0.1189 0.9632 0.8791 0.094 Uiso 1 1 calc R . .
C31 C 0.31903(13) 0.97194(14) 1.02146(10) 0.0483(4) Uani 1 1 d D . .
C32 C 0.3781(2) 1.0219(3) 0.9884(2) 0.0672(8) Uani 0.737(3) 1 d PD B 1
H32A H 0.3980 1.0986 1.0107 0.101 Uiso 0.737(3) 1 calc PR B 1
H32B H 0.3461 1.0284 0.9318 0.101 Uiso 0.737(3) 1 calc PR B 1
H32C H 0.4291 0.9713 1.0010 0.101 Uiso 0.737(3) 1 calc PR B 1
C33 C 0.2393(2) 1.0591(2) 1.00320(19) 0.0659(8) Uani 0.737(3) 1 d PD B 1
H33A H 0.1985 1.0266 1.0225 0.099 Uiso 0.737(3) 1 calc PR B 1
H33B H 0.2087 1.0711 0.9469 0.099 Uiso 0.737(3) 1 calc PR B 1
H33C H 0.2618 1.1332 1.0289 0.099 Uiso 0.737(3) 1 calc PR B 1
C34 C 0.3663(2) 0.9714(2) 1.11048(16) 0.0650(9) Uani 0.737(3) 1 d PD B 1
H34A H 0.3258 0.9444 1.1320 0.098 Uiso 0.737(3) 1 calc PR B 1
H34B H 0.3860 1.0498 1.1292 0.098 Uiso 0.737(3) 1 calc PR B 1
H34C H 0.4171 0.9196 1.1272 0.098 Uiso 0.737(3) 1 calc PR B 1
C32' C 0.2679(6) 1.0163(7) 1.0560(6) 0.0672(8) Uani 0.263(3) 1 d PD B 2
H32D H 0.2900 1.0928 1.0776 0.101 Uiso 0.263(3) 1 calc PR B 2
H32E H 0.2705 0.9646 1.0978 0.101 Uiso 0.263(3) 1 calc PR B 2
H32F H 0.2070 1.0230 1.0171 0.101 Uiso 0.263(3) 1 calc PR B 2
C33' C 0.4196(5) 0.9456(7) 1.0862(5) 0.0659(8) Uani 0.263(3) 1 d PD B 2
H33D H 0.4527 0.9078 1.0608 0.099 Uiso 0.263(3) 1 calc PR B 2
H33E H 0.4176 0.8949 1.1268 0.099 Uiso 0.263(3) 1 calc PR B 2
H33F H 0.4483 1.0185 1.1096 0.099 Uiso 0.263(3) 1 calc PR B 2
C34' C 0.3380(7) 1.0522(7) 0.9635(5) 0.0650(9) Uani 0.263(3) 1 d PD B 2
H34D H 0.3781 1.0128 0.9461 0.098 Uiso 0.263(3) 1 calc PR B 2
H34E H 0.3649 1.1243 0.9899 0.098 Uiso 0.263(3) 1 calc PR B 2
H34F H 0.2828 1.0695 0.9186 0.098 Uiso 0.263(3) 1 calc PR B 2

loop_
_atom_site_aniso_label
_atom_site_aniso_U_11
_atom_site_aniso_U_22
_atom_site_aniso_U_33
_atom_site_aniso_U_23
_atom_site_aniso_U_13
_atom_site_aniso_U_12
P1 0.03225(19) 0.02697(18) 0.02331(17) 0.00099(12) 0.01100(14) -0.00706(13)
O1 0.0285(5) 0.0353(5) 0.0450(6) 0.0028(4) 0.0160(4) -0.0062(4)
O2 0.0518(7) 0.0352(6) 0.0453(6) 0.0160(5) 0.0179(5) 0.0001(5)
C1 0.0291(7) 0.0386(8) 0.0373(7) 0.0099(6) 0.0134(6) -0.0012(6)
C2 0.0437(9) 0.0387(8) 0.0528(9) -0.0005(7) 0.0247(8) 0.0048(7)
C3 0.0341(8) 0.0648(12) 0.0579(11) 0.0050(9) 0.0192(8) -0.0119(8)
C4 0.0474(10) 0.0623(12) 0.0591(11) 0.0305(9) 0.0241(9) 0.0174(9)
C5 0.0285(6) 0.0320(7) 0.0267(6) 0.0018(5) 0.0125(5) -0.0016(5)
C6 0.0297(6) 0.0281(6) 0.0312(7) 0.0053(5) 0.0163(5) 0.0016(5)
C7 0.0260(6) 0.0238(6) 0.0360(7) 0.0011(5) 0.0146(5) -0.0004(5)
C8 0.0277(6) 0.0258(6) 0.0293(6) 0.0004(5) 0.0098(5) 0.0000(5)
C9 0.0322(7) 0.0283(6) 0.0269(6) 0.0029(5) 0.0131(5) -0.0012(5)
C10 0.0283(6) 0.0255(6) 0.0283(6) 0.0013(5) 0.0138(5) -0.0020(5)
C11 0.0343(7) 0.0369(7) 0.0339(7) 0.0096(6) 0.0173(6) -0.0016(6)
C12 0.0427(9) 0.0785(13) 0.0392(9) 0.0239(9) 0.0132(7) -0.0089(9)
C13 0.0883(15) 0.0365(9) 0.0572(11) 0.0158(8) 0.0379(11) 0.0074(9)
C14 0.0467(9) 0.0637(11) 0.0426(9) 0.0116(8) 0.0280(8) 0.0038(8)
C15 0.0296(8) 0.0626(11) 0.0541(10) 0.0034(8) 0.0191(7) 0.0011(7)
C16 0.0387(8) 0.0359(8) 0.0299(7) -0.0016(6) 0.0088(6) -0.0083(6)
C17 0.0479(9) 0.0415(9) 0.0429(9) -0.0088(7) 0.0121(7) -0.0125(7)
C18 0.0609(12) 0.0462(10) 0.0461(10) 0.0075(8) -0.0079(9) 0.0006(9)
C19 0.0682(12) 0.0736(13) 0.0393(9) -0.0189(9) 0.0271(9) -0.0281(10)
C20 0.0356(7) 0.0256(6) 0.0302(6) 0.0006(5) 0.0161(6) -0.0023(5)
C21 0.0335(7) 0.0326(7) 0.0282(6) 0.0034(5) 0.0164(5) -0.0013(5)
C22 0.0366(7) 0.0285(7) 0.0360(7) 0.0076(6) 0.0177(6) -0.0008(6)
C23 0.0408(8) 0.0255(7) 0.0386(7) 0.0008(6) 0.0179(6) -0.0051(6)
C24 0.0362(7) 0.0286(7) 0.0300(6) -0.0009(5) 0.0148(6) -0.0057(5)
C25 0.0314(6) 0.0255(6) 0.0287(6) 0.0023(5) 0.0147(5) -0.0030(5)
C26 0.0501(9) 0.0391(8) 0.0289(7) 0.0037(6) 0.0206(6) 0.0040(7)
C27 0.119(4) 0.056(2) 0.0383(15) -0.0041(13) 0.039(2) 0.014(2)
C28 0.0602(17) 0.088(2) 0.0349(13) -0.0087(13) 0.0132(12) -0.0020(16)
C29 0.0788(19) 0.0651(18) 0.0544(16) 0.0085(13) 0.0459(15) 0.0017(14)
C27' 0.119(4) 0.056(2) 0.0383(15) -0.0041(13) 0.039(2) 0.014(2)
C28' 0.0602(17) 0.088(2) 0.0349(13) -0.0087(13) 0.0132(12) -0.0020(16)
C29' 0.0788(19) 0.0651(18) 0.0544(16) 0.0085(13) 0.0459(15) 0.0017(14)
C30 0.0698(13) 0.0521(11) 0.0665(13) 0.0193(9) 0.0288(11) 0.0266(10)
C31 0.0690(12) 0.0280(8) 0.0455(9) -0.0030(6) 0.0220(8) -0.0139(7)
C32 0.084(2) 0.0492(16) 0.081(2) -0.0127(14) 0.0475(18) -0.0308(15)
C33 0.090(2) 0.0390(13) 0.0662(17) -0.0111(12) 0.0300(16) 0.0054(13)
C34 0.092(2) 0.0317(11) 0.0518(14) -0.0091(10) 0.0113(14) -0.0161(12)
C32' 0.084(2) 0.0492(16) 0.081(2) -0.0127(14) 0.0475(18) -0.0308(15)
C33' 0.090(2) 0.0390(13) 0.0662(17) -0.0111(12) 0.0300(16) 0.0054(13)
C34' 0.092(2) 0.0317(11) 0.0518(14) -0.0091(10) 0.0113(14) -0.0161(12)

loop_
_atom_type_symbol
_atom_type_description
_atom_type_scat_dispersion_real
_atom_type_scat_dispersion_imag
_atom_type_scat_source
C C 0.0033 0.0016 'International Tables Vol C Tables 4.2.6.8 and 6.1.1.4'
H H 0.0000 0.0000 'International Tables Vol C Tables 4.2.6.8 and 6.1.1.4'
O O 0.0106 0.0060 'International Tables Vol C Tables 4.2.6.8 and 6.1.1.4'
P P 0.1023 0.0942 'International Tables Vol C Tables 4.2.6.8 and 6.1.1.4'

loop_
_geom_angle_atom_site_label_1
_geom_angle_atom_site_label_2
_geom_angle_atom_site_label_3
_geom_angle
C10 P1 C25 107.57(6)
C10 P1 C1 103.24(6)
C25 P1 C1 104.05(6)
C7 O1 C15 114.06(12)
C22 O2 C30 113.39(13)
C2 C1 C3 110.23(14)
C2 C1 C4 108.94(15)
C3 C1 C4 108.93(14)
C2 C1 P1 116.44(10)
C3 C1 P1 105.74(12)
C4 C1 P1 106.29(11)
C1 C2 H2A 109.5
C1 C2 H2B 109.5
H2A C2 H2B 109.5
C1 C2 H2C 109.5
H2A C2 H2C 109.5
H2B C2 H2C 109.5
C1 C3 H3A 109.5
C1 C3 H3B 109.5
H3A C3 H3B 109.5
C1 C3 H3C 109.5
H3A C3 H3C 109.5
H3B C3 H3C 109.5
C1 C4 H4A 109.5
C1 C4 H4B 109.5
H4A C4 H4B 109.5
C1 C4 H4C 109.5
H4A C4 H4C 109.5
H4B C4 H4C 109.5
C6 C5 C10 122.66(12)
C6 C5 H5 118.7
C10 C5 H5 118.7
C5 C6 C7 117.08(12)
C5 C6 C11 120.21(12)
C7 C6 C11 122.67(12)
O1 C7 C8 120.63(12)
O1 C7 C6 117.31(12)
C8 C7 C6 122.04(12)
C9 C8 C7 116.83(12)
C9 C8 C16 117.11(12)
C7 C8 C16 126.01(12)
C10 C9 C8 123.12(12)
C10 C9 H9 118.4
C8 C9 H9 118.4
C9 C10 C5 117.57(12)
C9 C10 P1 127.45(10)
C5 C10 P1 114.93(10)
C14 C11 C13 109.48(15)
C14 C11 C12 106.24(14)
C13 C11 C12 107.42(15)
C14 C11 C6 112.37(12)
C13 C11 C6 109.83(13)
C12 C11 C6 111.31(12)
C11 C12 H12A 109.5
C11 C12 H12B 109.5
H12A C12 H12B 109.5
C11 C12 H12C 109.5
H12A C12 H12C 109.5
H12B C12 H12C 109.5
C11 C13 H13A 109.5
C11 C13 H13B 109.5
H13A C13 H13B 109.5
C11 C13 H13C 109.5
H13A C13 H13C 109.5
H13B C13 H13C 109.5
C11 C14 H14A 109.5
C11 C14 H14B 109.5
H14A C14 H14B 109.5
C11 C14 H14C 109.5
H14A C14 H14C 109.5
H14B C14 H14C 109.5
O1 C15 H15A 109.5
O1 C15 H15B 109.5
H15A C15 H15B 109.5
O1 C15 H15C 109.5
H15A C15 H15C 109.5
H15B C15 H15C 109.5
C18 C16 C17 110.77(14)
C18 C16 C8 110.17(13)
C17 C16 C8 114.50(13)
C18 C16 C19 108.47(16)
C17 C16 C19 104.37(14)
C8 C16 C19 108.22(13)
C16 C17 H17A 109.5
C16 C17 H17B 109.5
H17A C17 H17B 109.5
C16 C17 H17C 109.5
H17A C17 H17C 109.5
H17B C17 H17C 109.5
C16 C18 H18A 109.5
C16 C18 H18B 109.5
H18A C18 H18B 109.5
C16 C18 H18C 109.5
H18A C18 H18C 109.5
H18B C18 H18C 109.5
C16 C19 H19A 109.5
C16 C19 H19B 109.5
H19A C19 H19B 109.5
C16 C19 H19C 109.5
H19A C19 H19C 109.5
H19B C19 H19C 109.5
C25 C20 C21 122.76(13)
C25 C20 H20 118.6
C21 C20 H20 118.6
C20 C21 C22 116.84(12)
C20 C21 C26 118.59(13)
C22 C21 C26 124.39(12)
O2 C22 C23 118.37(13)
O2 C22 C21 119.30(13)
C23 C22 C21 122.30(13)
C24 C23 C22 116.68(13)
C24 C23 C31 119.52(13)
C22 C23 C31 123.70(13)
C25 C24 C23 122.99(13)
C25 C24 H24 118.5
C23 C24 H24 118.5
C24 C25 C20 117.43(12)
C24 C25 P1 113.90(10)
C20 C25 P1 128.44(10)
C27 C26 C28' 135.9(3)
C27 C26 C29 108.3(3)
C28' C26 C29 60.2(3)
C27 C26 C27' 39.4(3)
C28' C26 C27' 110.2(3)
C29 C26 C27' 127.4(3)
C27 C26 C21 107.7(2)
C28' C26 C21 115.32(18)
C29 C26 C21 117.0(2)
C27' C26 C21 113.19(18)
C27 C26 C28 107.8(3)
C28' C26 C28 50.3(2)
C29 C26 C28 107.9(3)
C27' C26 C28 69.1(3)
C21 C26 C28 107.83(18)
C27 C26 C29' 69.0(3)
C28' C26 C29' 106.3(2)
C29 C26 C29' 47.0(2)
C27' C26 C29' 104.7(3)
C21 C26 C29' 106.22(19)
C28 C26 C29' 144.9(2)
C26 C27 H27A 109.5
C26 C27 H27B 109.5
H27A C27 H27B 109.5
C26 C27 H27C 109.5
H27A C27 H27C 109.5
H27B C27 H27C 109.5
C26 C28 H28A 109.5
C26 C28 H28B 109.5
H28A C28 H28B 109.5
C26 C28 H28C 109.5
H28A C28 H28C 109.5
H28B C28 H28C 109.5
C26 C29 H29A 109.5
C26 C29 H29B 109.5
H29A C29 H29B 109.5
C26 C29 H29C 109.5
H29A C29 H29C 109.5
H29B C29 H29C 109.5
C26 C27' H27D 109.5
C26 C27' H27E 109.5
H27D C27' H27E 109.5
C26 C27' H27F 109.5
H27D C27' H27F 109.5
H27E C27' H27F 109.5
C26 C28' H28D 109.5
C26 C28' H28E 109.5
H28D C28' H28E 109.5
C26 C28' H28F 109.5
H28D C28' H28F 109.5
H28E C28' H28F 109.5
C26 C29' H29D 109.5
C26 C29' H29E 109.5
H29D C29' H29E 109.5
C26 C29' H29F 109.5
H29D C29' H29F 109.5
H29E C29' H29F 109.5
O2 C30 H30A 109.5
O2 C30 H30B 109.5
H30A C30 H30B 109.5
O2 C30 H30C 109.5
H30A C30 H30C 109.5
H30B C30 H30C 109.5
C32' C31 C32 135.4(4)
C32' C31 C34 67.3(4)
C32 C31 C34 109.7(2)
C32' C31 C23 111.4(3)
C32 C31 C23 110.24(18)
C34 C31 C23 112.82(15)
C32' C31 C34' 117.6(5)
C32 C31 C34' 27.4(4)
C34 C31 C34' 127.6(4)
C23 C31 C34' 112.2(3)
C32' C31 C33 40.0(4)
C32 C31 C33 108.1(2)
C34 C31 C33 103.8(2)
C23 C31 C33 111.92(17)
C34' C31 C33 82.8(4)
C32' C31 C33' 111.3(5)
C32 C31 C33' 74.4(4)
C34 C31 C33' 44.4(3)
C23 C31 C33' 102.2(3)
C34' C31 C33' 100.6(5)
C33 C31 C33' 141.6(3)
C31 C32 H32A 109.5
C31 C32 H32B 109.5
H32A C32 H32B 109.5
C31 C32 H32C 109.5
H32A C32 H32C 109.5
H32B C32 H32C 109.5
C31 C33 H33A 109.5
C31 C33 H33B 109.5
H33A C33 H33B 109.5
C31 C33 H33C 109.5
H33A C33 H33C 109.5
H33B C33 H33C 109.5
C31 C34 H34A 109.5
C31 C34 H34B 109.5
H34A C34 H34B 109.5
C31 C34 H34C 109.5
H34A C34 H34C 109.5
H34B C34 H34C 109.5
C31 C32' H32D 109.5
C31 C32' H32E 109.5
H32D C32' H32E 109.5
C31 C32' H32F 109.5
H32D C32' H32F 109.5
H32E C32' H32F 109.5
C31 C33' H33D 109.5
C31 C33' H33E 109.5
H33D C33' H33E 109.5
C31 C33' H33F 109.5
H33D C33' H33F 109.5
H33E C33' H33F 109.5
C31 C34' H34D 109.5
C31 C34' H34E 109.5
H34D C34' H34E 109.5
C31 C34' H34F 109.5
H34D C34' H34F 109.5
H34E C34' H34F 109.5

loop_
_geom_bond_atom_site_label_1
_geom_bond_atom_site_label_2
_geom_bond_distance
P1 C10 1.8318(13)
P1 C25 1.8381(14)
P1 C1 1.8892(16)
O1 C7 1.3861(16)
O1 C15 1.4310(19)
O2 C22 1.3898(17)
O2 C30 1.417(2)
C1 C2 1.524(2)
C1 C3 1.535(2)
C1 C4 1.535(2)
C2 H2A 0.9800
C2 H2B 0.9800
C2 H2C 0.9800
C3 H3A 0.9800
C3 H3B 0.9800
C3 H3C 0.9800
C4 H4A 0.9800
C4 H4B 0.9800
C4 H4C 0.9800
C5 C6 1.3939(19)
C5 C10 1.3999(18)
C5 H5 0.9500
C6 C7 1.4113(19)
C6 C11 1.5459(18)
C7 C8 1.4074(19)
C8 C9 1.3972(19)
C8 C16 1.5482(19)
C9 C10 1.3868(18)
C9 H9 0.9500
C11 C14 1.530(2)
C11 C13 1.531(2)
C11 C12 1.537(2)
C12 H12A 0.9800
C12 H12B 0.9800
C12 H12C 0.9800
C13 H13A 0.9800
C13 H13B 0.9800
C13 H13C 0.9800
C14 H14A 0.9800
C14 H14B 0.9800
C14 H14C 0.9800
C15 H15A 0.9800
C15 H15B 0.9800
C15 H15C 0.9800
C16 C18 1.528(2)
C16 C17 1.535(2)
C16 C19 1.552(3)
C17 H17A 0.9800
C17 H17B 0.9800
C17 H17C 0.9800
C18 H18A 0.9800
C18 H18B 0.9800
C18 H18C 0.9800
C19 H19A 0.9800
C19 H19B 0.9800
C19 H19C 0.9800
C20 C25 1.3942(18)
C20 C21 1.3979(19)
C20 H20 0.9500
C21 C22 1.407(2)
C21 C26 1.551(2)
C22 C23 1.406(2)
C23 C24 1.3970(19)
C23 C31 1.548(2)
C24 C25 1.3940(19)
C24 H24 0.9500
C26 C27 1.504(5)
C26 C28' 1.516(4)
C26 C29 1.519(4)
C26 C27' 1.533(4)
C26 C28 1.559(4)
C26 C29' 1.575(4)
C27 H27A 0.9800
C27 H27B 0.9800
C27 H27C 0.9800
C28 H28A 0.9800
C28 H28B 0.9800
C28 H28C 0.9800
C29 H29A 0.9800
C29 H29B 0.9800
C29 H29C 0.9800
C27' H27D 0.9800
C27' H27E 0.9800
C27' H27F 0.9800
C28' H28D 0.9800
C28' H28E 0.9800
C28' H28F 0.9800
C29' H29D 0.9800
C29' H29E 0.9800
C29' H29F 0.9800
C30 H30A 0.9800
C30 H30B 0.9800
C30 H30C 0.9800
C31 C32' 1.381(7)
C31 C32 1.497(3)
C31 C34 1.534(3)
C31 C34' 1.571(8)
C31 C33 1.594(3)
C31 C33' 1.645(7)
C32 H32A 0.9800
C32 H32B 0.9800
C32 H32C 0.9800
C33 H33A 0.9800
C33 H33B 0.9800
C33 H33C 0.9800
C34 H34A 0.9800
C34 H34B 0.9800
C34 H34C 0.9800
C32' H32D 0.9800
C32' H32E 0.9800
C32' H32F 0.9800
C33' H33D 0.9800
C33' H33E 0.9800
C33' H33F 0.9800
C34' H34D 0.9800
C34' H34E 0.9800
C34' H34F 0.9800
